data_7043820
loop_
_publ_author_name
'Chen, Wenqian'
'Ogiwara, Naoki'
'Kadota, Kentaro'
'Panyarat, Kitt'
'Kitagawa, Susumu'
'Horike, Satoshi'

_publ_section_title
;
 Imidazolium cation transportation in a 1-D coordination polymer
;
_journal_name_full 'Dalton Trans.'
_journal_paper_doi 10.1039/C7DT02625K
_journal_year 2017
_chemical_formula_moiety 'C16 H26 Cu N2 O12 P3, C6 H11 N2'
_chemical_formula_sum 'C22 H37 Cu N4 O12 P3'
_chemical_formula_weight 706.00
_chemical_name_systematic CubpyIL
_chemical_properties_physical ', Air-sensitive,Moisture-sensitive'
_space_group_crystal_system orthorhombic
_space_group_IT_number 61
_space_group_name_Hall '-P 2ac 2ab'
_space_group_name_H-M_alt 'P b c a'
_symmetry_space_group_name_Hall '-P 2ac 2ab'
_symmetry_space_group_name_H-M 'P b c a'
_atom_sites_solution_hydrogens geom
_audit_creation_method SHELXL-2016/6
_audit_update_record
;
2017-07-13 deposited with the CCDC.
2017-07-21 downloaded from the CCDC.
;
_cell_angle_alpha 90
_cell_angle_beta 90
_cell_angle_gamma 90
_cell_formula_units_Z 16
_cell_length_a 22.240(4)
_cell_length_b 23.915(5)
_cell_length_c 24.189(5)
_cell_measurement_reflns_used 21562
_cell_measurement_temperature 298(2)
_cell_measurement_theta_max 27.4430
_cell_measurement_theta_min 2.9976
_cell_volume 12865(4)
_computing_cell_refinement 'CrystalClear (Rigaku Inc., 2008)'
_computing_data_collection 'CrystalClear (Rigaku Inc., 2008)'
_computing_data_reduction 'CrystalClear (Rigaku Inc., 2008)'
_computing_structure_refinement 'SHELXL-2016/6 (Sheldrick, 2016)'
_diffrn_ambient_temperature 298(2)
_diffrn_measured_fraction_theta_full 0.998
_diffrn_measured_fraction_theta_max 0.996
_diffrn_measurement_device_type 'Saturn724+ (4x4 bin mode)'
_diffrn_measurement_method dtprofit.ref
_diffrn_radiation_type MoK\a
_diffrn_radiation_wavelength 0.71073
_diffrn_reflns_av_R_equivalents 0.0673
_diffrn_reflns_av_unetI/netI 0.0481
_diffrn_reflns_Laue_measured_fraction_full 0.998
_diffrn_reflns_Laue_measured_fraction_max 0.996
_diffrn_reflns_limit_h_max 28
_diffrn_reflns_limit_h_min -28
_diffrn_reflns_limit_k_max 31
_diffrn_reflns_limit_k_min -29
_diffrn_reflns_limit_l_max 30
_diffrn_reflns_limit_l_min -31
_diffrn_reflns_number 100286
_diffrn_reflns_point_group_measured_fraction_full 0.998
_diffrn_reflns_point_group_measured_fraction_max 0.996
_diffrn_reflns_theta_full 25.242
_diffrn_reflns_theta_max 27.471
_diffrn_reflns_theta_min 2.998
_diffrn_source 'Rotating Anode'
_exptl_absorpt_coefficient_mu 0.890
_exptl_absorpt_correction_T_max 1.0000
_exptl_absorpt_correction_T_min 0.8904
_exptl_absorpt_correction_type multi-scan
_exptl_crystal_colour blue
_exptl_crystal_density_diffrn 1.458
_exptl_crystal_description plate-like
_exptl_crystal_F_000 5872
_exptl_crystal_preparation ', ion conductivity'
_exptl_crystal_recrystallization_method 'Re-crystallisation from solvent: DMF'
_exptl_crystal_size_max 0.200
_exptl_crystal_size_mid 0.200
_exptl_crystal_size_min 0.200
_refine_diff_density_max 1.311
_refine_diff_density_min -1.845
_refine_diff_density_rms 0.087
_refine_ls_extinction_method none
_refine_ls_goodness_of_fit_ref 1.127
_refine_ls_hydrogen_treatment constr
_refine_ls_matrix_type full
_refine_ls_number_parameters 879
_refine_ls_number_reflns 14683
_refine_ls_number_restraints 13
_refine_ls_restrained_S_all 1.135
_refine_ls_R_factor_all 0.1441
_refine_ls_R_factor_gt 0.0959
_refine_ls_shift/su_max 0.057
_refine_ls_shift/su_mean 0.002
_refine_ls_structure_factor_coef Fsqd
_refine_ls_weighting_details 'w=1/[\s^2^(Fo^2^)+(0.1329P)^2^+9.1095P] where P=(Fo^2^+2Fc^2^)/3'
_refine_ls_weighting_scheme calc
_refine_ls_wR_factor_gt 0.2488
_refine_ls_wR_factor_ref 0.2843
_reflns_Friedel_coverage 0.000
_reflns_number_gt 9220
_reflns_number_total 14683
_reflns_threshold_expression 'I > 2\s(I)'
_cod_data_source_file c7dt02625k2.cif
_cod_data_source_block t
_cod_depositor_comments
;
The following automatic conversions were performed:

'_exptl_absorpt_correction_type' value 'Multi-scan' changed to
'multi-scan' according to
/home/data/users/saulius/crontab/automatic-downloads/rss-feeds/RSC/lib/dictionaries/cif_core.dic
dictionary named 'cif_core.dic' version 2.4.2 from 2011-04-26.

Automatic conversion script
Id: cif_fix_values 4973 2017-02-22 13:04:09Z antanas 
;
_cod_database_code 7043820
_shelx_shelxl_version_number 2016/6
_shelx_space_group_comment
;
The symmetry employed for this shelxl refinement is uniquely defined
by the following loop, which should always be used as a source of
symmetry information in preference to the above space-group names.
They are only intended as comments.
;
_shelx_estimated_absorpt_t_min 0.842
_shelx_estimated_absorpt_t_max 0.842

loop_
_space_group_symop_operation_xyz
'x, y, z'
'-x+1/2, -y, z+1/2'
'-x, y+1/2, -z+1/2'
'x+1/2, -y+1/2, -z'
'-x, -y, -z'
'x-1/2, y, -z-1/2'
'x, -y-1/2, z-1/2'
'-x-1/2, y-1/2, z'

loop_
_atom_site_label
_atom_site_type_symbol
_atom_site_fract_x
_atom_site_fract_y
_atom_site_fract_z
_atom_site_U_iso_or_equiv
_atom_site_adp_type
_atom_site_occupancy
_atom_site_site_symmetry_order
_atom_site_calc_flag
_atom_site_refinement_flags_posn
_atom_site_refinement_flags_adp
_atom_site_refinement_flags_occupancy
_atom_site_disorder_assembly
_atom_site_disorder_group
Cu1 Cu 0.52127(2) 0.75297(2) 0.24909(2) 0.04958(12) Uani 1 1 d . . . . .
Cu2 Cu 0.24956(2) 0.50337(2) 0.50836(2) 0.04756(12) Uani 1 1 d . . . . .
N1 N 0.61201(13) 0.75247(11) 0.24555(12) 0.0475(8) Uani 1 1 d . . . . .
N2 N 0.43090(12) 0.75707(11) 0.25357(12) 0.0496(8) Uani 1 1 d . . . . .
N3 N 0.34062(11) 0.49779(12) 0.50878(12) 0.0463(7) Uani 1 1 d . . . . .
N4 N 0.15911(12) 0.50724(13) 0.50732(12) 0.0504(8) Uani 1 1 d . . . . .
N5 N 0.27420(18) 0.8057(2) 0.59497(18) 0.1005(14) Uani 1 1 d . . . . .
N6 N 0.3367(2) 0.7407(2) 0.5767(2) 0.1207(19) Uani 1 1 d . . . . .
N7 N 0.57771(19) 0.65808(18) 0.9879(2) 0.1004(15) Uani 1 1 d . . . . .
N8 N 0.5177(2) 0.6336(2) 0.9218(3) 0.1216(18) Uani 1 1 d . . . . .
P1 P 0.52748(6) 0.87183(6) 0.17490(7) 0.1008(3) Uani 1 1 d . U . . .
P2 P 0.48583(5) 0.64072(6) 0.17289(6) 0.0836(4) Uani 1 1 d . . . . .
P4 P 0.23278(4) 0.56091(4) 0.63257(4) 0.0565(3) Uani 1 1 d . . . . .
P5 P 0.20577(5) 0.38446(5) 0.45442(5) 0.0684(3) Uani 1 1 d . . . . .
P3 P 0.55534(5) 0.70950(5) 0.37649(5) 0.0694(3) Uani 1 1 d . . . . .
P6 P 0.27052(6) 0.59883(6) 0.41082(6) 0.0884(4) Uani 1 1 d . . . . .
O1 O 0.52446(13) 0.83070(15) 0.21970(18) 0.1190(12) Uani 1 1 d . . . . .
O2 O 0.4797(2) 0.87714(17) 0.13563(17) 0.1355(15) Uani 1 1 d . . . . .
O3 O 0.59157(14) 0.87220(15) 0.14902(17) 0.1089(4) Uani 1 1 d . U . . .
O4 O 0.5362(3) 0.93192(19) 0.2079(2) 0.170(2) Uani 1 1 d . . . . .
O5 O 0.51952(15) 0.68261(19) 0.1998(2) 0.1040(15) Uani 0.808(4) 1 d . . P A 1
O6 O 0.4481(2) 0.6513(2) 0.12518(19) 0.1152(18) Uani 0.808(4) 1 d . . P A 1
O7 O 0.4451(2) 0.6108(2) 0.2210(2) 0.1201(18) Uani 0.808(4) 1 d . . P A 1
O5' O 0.5111(5) 0.6740(6) 0.2228(4) 0.047(3) Uani 0.192(4) 1 d . . P A 2
O6' O 0.4804(12) 0.6917(11) 0.1206(10) 0.156(10) Uani 0.192(4) 1 d . . P A 2
O7' O 0.4282(15) 0.6305(14) 0.1694(15) 0.191(6) Uani 0.192(4) 1 d . U P A 2
O8 O 0.52928(18) 0.59241(18) 0.15512(18) 0.1287(14) Uani 1 1 d . . . . .
O9 O 0.52333(13) 0.73660(16) 0.33105(14) 0.0947(11) Uani 1 1 d . . . . .
O10 O 0.6034(2) 0.7465(2) 0.4001(2) 0.0965(17) Uani 0.715(4) 1 d . . P B 1
O11 O 0.5913(2) 0.6536(2) 0.3651(2) 0.1111(19) Uani 0.715(4) 1 d . . P B 1
O10' O 0.6138(5) 0.7112(5) 0.3905(6) 0.116(5) Uani 0.285(4) 1 d . . P B 2
O11' O 0.5297(9) 0.6521(5) 0.3573(7) 0.153(7) Uani 0.285(4) 1 d . . P B 2
O12 O 0.50847(17) 0.6987(2) 0.42314(16) 0.1313(15) Uani 1 1 d . . . . .
O13 O 0.25135(10) 0.51737(12) 0.59235(11) 0.0624(7) Uani 1 1 d . . . . .
O14 O 0.19622(13) 0.60949(13) 0.61547(13) 0.0807(9) Uani 1 1 d . . . . .
O15 O 0.20072(14) 0.52648(12) 0.68028(13) 0.0835(9) Uani 1 1 d . . . . .
O16 O 0.29106(13) 0.58600(13) 0.66198(14) 0.0857(10) Uani 1 1 d . . . . .
O17 O 0.24468(15) 0.42987(18) 0.46717(18) 0.0744(13) Uani 0.723(4) 1 d . . P C 1
O18 O 0.1558(2) 0.3678(2) 0.49355(19) 0.0871(15) Uani 0.723(4) 1 d . . P C 1
O19 O 0.1730(2) 0.3973(2) 0.3990(2) 0.1131(18) Uani 0.723(4) 1 d . . P C 1
O17' O 0.2489(4) 0.4258(4) 0.4908(4) 0.056(2) Uani 0.277(4) 1 d . . P C 2
O18' O 0.1476(5) 0.3768(6) 0.4650(7) 0.115(5) Uani 0.277(4) 1 d . . P C 2
O19' O 0.2227(14) 0.4031(10) 0.3934(8) 0.235(12) Uani 0.277(4) 1 d . . P C 2
O20 O 0.24793(17) 0.33312(14) 0.44592(18) 0.1121(13) Uani 1 1 d . . . . .
O21 O 0.25667(12) 0.57678(13) 0.46503(14) 0.0883(10) Uani 1 1 d . . . . .
O22 O 0.2106(4) 0.6308(4) 0.3873(3) 0.149(3) Uani 0.544(4) 1 d . . P D 1
O23 O 0.3139(3) 0.6436(3) 0.4020(3) 0.140(3) Uani 0.544(4) 1 d . . P D 1
O24 O 0.2824(5) 0.5501(4) 0.3717(3) 0.293(5) Uani 0.544(4) 1 d D . P D 1
O22' O 0.2653(4) 0.6532(3) 0.3956(4) 0.110(3) Uani 0.456(4) 1 d . . P D 2
O23' O 0.3441(3) 0.5749(4) 0.4002(5) 0.174(4) Uani 0.456(4) 1 d . . P D 2
O24' O 0.2429(5) 0.5569(5) 0.3712(4) 0.171(4) Uani 0.456(4) 1 d . . P D 2
C1 C 0.64361(14) 0.72168(16) 0.20940(16) 0.0576(10) Uani 1 1 d . . . . .
H1 H 0.622791 0.698427 0.185259 0.069 Uiso 1 1 calc R U . . .
C2 C 0.70538(14) 0.72291(15) 0.20638(15) 0.0526(9) Uani 1 1 d . . . . .
H2 H 0.725362 0.701046 0.180435 0.063 Uiso 1 1 calc R U . . .
C3 C 0.73786(15) 0.75692(14) 0.24221(14) 0.0447(9) Uani 1 1 d . . . . .
C4 C 0.70450(14) 0.78926(15) 0.27951(15) 0.0515(9) Uani 1 1 d . . . . .
H4 H 0.724010 0.812870 0.304240 0.062 Uiso 1 1 calc R U . . .
C5 C 0.64274(14) 0.78595(15) 0.27938(16) 0.0548(10) Uani 1 1 d . . . . .
H5 H 0.621387 0.808152 0.304098 0.066 Uiso 1 1 calc R U . . .
C6 C 0.40023(16) 0.72558(19) 0.2889(2) 0.0838(13) Uani 1 1 d . . . . .
H6 H 0.421577 0.703184 0.313422 0.101 Uiso 1 1 calc R U . . .
C7 C 0.33819(16) 0.72442(18) 0.29094(18) 0.0732(12) Uani 1 1 d . . . . .
H7 H 0.319139 0.700683 0.315856 0.088 Uiso 1 1 calc R U . . .
C8 C 0.30430(15) 0.75749(13) 0.25707(14) 0.0437(9) Uani 1 1 d . . . . .
C9 C 0.33644(16) 0.7907(2) 0.22124(19) 0.0826(13) Uani 1 1 d . . . . .
H9 H 0.316146 0.814125 0.196858 0.099 Uiso 1 1 calc R U . . .
C10 C 0.39854(15) 0.78963(19) 0.22110(19) 0.0809(13) Uani 1 1 d . . . . .
H10 H 0.418679 0.813176 0.196749 0.097 Uiso 1 1 calc R U . . .
C11 C 0.37060(16) 0.46189(17) 0.47682(18) 0.0675(12) Uani 1 1 d . . . . .
H11 H 0.348763 0.435696 0.456712 0.081 Uiso 1 1 calc R U . . .
C12 C 0.43212(15) 0.46174(17) 0.47215(18) 0.0644(11) Uani 1 1 d . . . . .
H12 H 0.450738 0.436049 0.448903 0.077 Uiso 1 1 calc R U . . .
C13 C 0.46660(13) 0.49931(14) 0.50160(13) 0.0418(8) Uani 1 1 d . . . . .
C14 C 0.43519(14) 0.53653(15) 0.53582(15) 0.0526(9) Uani 1 1 d . . . . .
H14 H 0.455890 0.562381 0.557331 0.063 Uiso 1 1 calc R U . . .
C15 C 0.37331(14) 0.53436(16) 0.53721(16) 0.0560(10) Uani 1 1 d . . . . .
H15 H 0.353191 0.560032 0.559378 0.067 Uiso 1 1 calc R U . . .
C16 C 0.12918(14) 0.52838(18) 0.46511(16) 0.0630(11) Uani 1 1 d . . . . .
H16 H 0.150894 0.545384 0.436882 0.076 Uiso 1 1 calc R U . . .
C17 C 0.06750(15) 0.52658(17) 0.46065(16) 0.0610(11) Uani 1 1 d . . . . .
H17 H 0.048632 0.542367 0.430098 0.073 Uiso 1 1 calc R U . . .
C18 C 0.03353(14) 0.50132(14) 0.50159(14) 0.0461(9) Uani 1 1 d . . . . .
C19 C 0.06491(14) 0.47926(16) 0.54576(16) 0.0593(10) Uani 1 1 d . . . . .
H19 H 0.044223 0.461877 0.574420 0.071 Uiso 1 1 calc R U . . .
C20 C 0.12677(14) 0.48286(16) 0.54759(17) 0.0586(10) Uani 1 1 d . . . . .
H20 H 0.146882 0.467847 0.577859 0.070 Uiso 1 1 calc R U . . .
C21 C 0.2425(2) 0.7576(3) 0.5881(3) 0.116(2) Uani 1 1 d . . . . .
H21 H 0.201093 0.753709 0.591543 0.139 Uiso 1 1 calc R U . . .
C22 C 0.2805(3) 0.7175(3) 0.5759(3) 0.124(2) Uani 1 1 d . . . . .
H22 H 0.271082 0.680450 0.568145 0.149 Uiso 1 1 calc R U . . .
C23 C 0.3309(2) 0.7938(2) 0.5892(2) 0.1044(19) Uani 1 1 d . . . . .
H23 H 0.362422 0.819008 0.593317 0.125 Uiso 1 1 calc R U . . .
C24 C 0.3956(3) 0.7133(4) 0.5645(4) 0.209(4) Uani 1 1 d . . . . .
H24A H 0.389157 0.674463 0.556450 0.313 Uiso 1 1 calc R U . . .
H24B H 0.413836 0.731142 0.533096 0.313 Uiso 1 1 calc R U . . .
H24C H 0.421635 0.716782 0.595922 0.313 Uiso 1 1 calc R U . . .
C25 C 0.2475(3) 0.8625(3) 0.6077(3) 0.144(3) Uani 1 1 d . . . . .
H25A H 0.273660 0.891191 0.592590 0.173 Uiso 1 1 calc R U . . .
H25B H 0.208896 0.865655 0.589397 0.173 Uiso 1 1 calc R U . . .
C26 C 0.2393(4) 0.8731(3) 0.6672(3) 0.172(4) Uani 1 1 d . . . . .
H26A H 0.222295 0.909654 0.672342 0.258 Uiso 1 1 calc R U . . .
H26B H 0.212625 0.845516 0.682355 0.258 Uiso 1 1 calc R U . . .
H26C H 0.277444 0.871073 0.685550 0.258 Uiso 1 1 calc R U . . .
C27 C 0.5196(3) 0.6590(2) 1.0075(3) 0.114(2) Uani 1 1 d . . . . .
H27 H 0.507777 0.668025 1.043246 0.137 Uiso 1 1 calc R U . . .
C28 C 0.4845(2) 0.6449(3) 0.9672(3) 0.128(2) Uani 1 1 d . . . . .
H28 H 0.442768 0.642944 0.969171 0.154 Uiso 1 1 calc R U . . .
C29 C 0.5740(2) 0.6423(2) 0.9367(3) 0.1018(18) Uani 1 1 d . . . . .
H29 H 0.606896 0.637742 0.913408 0.122 Uiso 1 1 calc R U . . .
C30 C 0.6335(3) 0.6741(3) 1.0162(3) 0.159(3) Uani 1 1 d . . . . .
H30A H 0.624661 0.684099 1.053723 0.238 Uiso 1 1 calc R U . . .
H30B H 0.661042 0.643208 1.015684 0.238 Uiso 1 1 calc R U . . .
H30C H 0.651236 0.705475 0.997539 0.238 Uiso 1 1 calc R U . . .
C31 C 0.4911(8) 0.6197(9) 0.8653(8) 0.194(9) Uani 0.507(12) 1 d . . P E 1
H31A H 0.452982 0.639231 0.862888 0.232 Uiso 0.507(12) 1 calc R U P E 1
H31B H 0.517379 0.636582 0.837930 0.232 Uiso 0.507(12) 1 calc R U P E 1
C32 C 0.4825(9) 0.5746(7) 0.8510(6) 0.167(8) Uani 0.507(12) 1 d . . P E 1
H32A H 0.465708 0.574965 0.814469 0.251 Uiso 0.507(12) 1 calc R U P E 1
H32B H 0.519665 0.554269 0.850808 0.251 Uiso 0.507(12) 1 calc R U P E 1
H32C H 0.454764 0.556939 0.875961 0.251 Uiso 0.507(12) 1 calc R U P E 1
C31' C 0.5124(8) 0.6128(8) 0.8577(8) 0.200(8) Uani 0.493(12) 1 d . . P E 2
H31C H 0.542806 0.629456 0.834095 0.240 Uiso 0.493(12) 1 calc R U P E 2
H31D H 0.513475 0.572371 0.854223 0.240 Uiso 0.493(12) 1 calc R U P E 2
C32' C 0.4610(11) 0.6325(19) 0.8490(14) 0.46(2) Uani 0.493(12) 1 d . . P E 2
H32D H 0.449060 0.624363 0.811755 0.687 Uiso 0.493(12) 1 calc R U P E 2
H32E H 0.432900 0.615941 0.874286 0.687 Uiso 0.493(12) 1 calc R U P E 2
H32F H 0.461830 0.672245 0.854433 0.687 Uiso 0.493(12) 1 calc R U P E 2
C33 C 0.6179(4) 0.8364(4) 0.1210(4) 0.311(4) Uani 1 1 d . . . . .
H33A H 0.657285 0.849708 0.111453 0.467 Uiso 1 1 calc R U . . .
H33B H 0.621471 0.802481 0.142045 0.467 Uiso 1 1 calc R U . . .
H33C H 0.595429 0.829179 0.087914 0.467 Uiso 1 1 calc R U . . .
C34 C 0.5285(5) 0.9819(3) 0.1789(4) 0.235(5) Uani 1 1 d . . . . .
H34A H 0.534974 1.012941 0.203428 0.353 Uiso 1 1 calc R U . . .
H34B H 0.556840 0.983633 0.149055 0.353 Uiso 1 1 calc R U . . .
H34C H 0.488358 0.983602 0.164415 0.353 Uiso 1 1 calc R U . . .
C35 C 0.4020(3) 0.5767(4) 0.2112(4) 0.205(4) Uani 1 1 d . . . . .
H35A H 0.384638 0.564509 0.245488 0.307 Uiso 0.808(4) 1 calc R U P A 1
H35B H 0.371799 0.595119 0.189408 0.307 Uiso 0.808(4) 1 calc R U P A 1
H35C H 0.417116 0.544945 0.191318 0.307 Uiso 0.808(4) 1 calc R U P A 1
H35D H 0.359453 0.572288 0.205835 0.307 Uiso 0.192(4) 1 calc R U P A 2
H35E H 0.422101 0.542539 0.201640 0.307 Uiso 0.192(4) 1 calc R U P A 2
H35F H 0.409836 0.585562 0.249219 0.307 Uiso 0.192(4) 1 calc R U P A 2
C36 C 0.5745(3) 0.5719(3) 0.1904(3) 0.158(3) Uani 1 1 d . . . . .
H36A H 0.596133 0.542558 0.172014 0.237 Uiso 1 1 calc R U . . .
H36B H 0.601656 0.601639 0.199629 0.237 Uiso 1 1 calc R U . . .
H36C H 0.556467 0.557506 0.223509 0.237 Uiso 1 1 calc R U . . .
C37 C 0.1728(3) 0.5568(2) 0.7246(2) 0.118(2) Uani 1 1 d . . . . .
H37A H 0.155272 0.530928 0.750311 0.177 Uiso 1 1 calc R U . . .
H37B H 0.202405 0.579135 0.743183 0.177 Uiso 1 1 calc R U . . .
H37C H 0.141934 0.580665 0.709915 0.177 Uiso 1 1 calc R U . . .
C38 C 0.3356(2) 0.5498(3) 0.6852(2) 0.118(2) Uani 1 1 d . . . . .
H38A H 0.367323 0.571860 0.701039 0.177 Uiso 1 1 calc R U . . .
H38B H 0.317681 0.527012 0.713334 0.177 Uiso 1 1 calc R U . . .
H38C H 0.351868 0.526299 0.656662 0.177 Uiso 1 1 calc R U . . .
C39 C 0.2100(5) 0.4119(4) 0.3512(3) 0.215(5) Uani 1 1 d . . . . .
H39A H 0.184565 0.418835 0.319914 0.322 Uiso 0.723(4) 1 calc R U P C 1
H39B H 0.232908 0.444974 0.359371 0.322 Uiso 0.723(4) 1 calc R U P C 1
H39C H 0.236894 0.381650 0.343021 0.322 Uiso 0.723(4) 1 calc R U P C 1
H39D H 0.244936 0.423114 0.330672 0.322 Uiso 0.277(4) 1 calc R U P C 2
H39E H 0.192977 0.379015 0.334821 0.322 Uiso 0.277(4) 1 calc R U P C 2
H39F H 0.180898 0.441571 0.350689 0.322 Uiso 0.277(4) 1 calc R U P C 2
C40 C 0.2244(4) 0.2801(3) 0.4302(3) 0.159(3) Uani 1 1 d . . . . .
H40A H 0.256712 0.253715 0.426883 0.239 Uiso 1 1 calc R U . . .
H40B H 0.196479 0.267457 0.457686 0.239 Uiso 1 1 calc R U . . .
H40C H 0.204190 0.283511 0.395252 0.239 Uiso 1 1 calc R U . . .
C41 C 0.5289(4) 0.6821(3) 0.4781(3) 0.171(4) Uani 1 1 d . . . . .
H41A H 0.494710 0.677055 0.501903 0.256 Uiso 1 1 calc R U . . .
H41B H 0.550803 0.647575 0.475615 0.256 Uiso 1 1 calc R U . . .
H41C H 0.554496 0.710613 0.493065 0.256 Uiso 1 1 calc R U . . .
C42 C 0.5587(5) 0.6065(3) 0.3506(4) 0.198(4) Uani 1 1 d . . . . .
H42A H 0.585722 0.575696 0.344855 0.297 Uiso 0.715(4) 1 calc R U P B 1
H42B H 0.531119 0.597426 0.379761 0.297 Uiso 0.715(4) 1 calc R U P B 1
H42C H 0.536772 0.613669 0.317190 0.297 Uiso 0.715(4) 1 calc R U P B 1
H42D H 0.531649 0.577729 0.338505 0.297 Uiso 0.285(4) 1 calc R U P B 2
H42E H 0.589531 0.611835 0.323300 0.297 Uiso 0.285(4) 1 calc R U P B 2
H42F H 0.576834 0.595616 0.384999 0.297 Uiso 0.285(4) 1 calc R U P B 2
C43 C 0.2597(5) 0.5612(5) 0.3146(3) 0.291(6) Uani 1 1 d D . . . .
H43A H 0.268046 0.529531 0.291502 0.437 Uiso 0.544(4) 1 calc R U P D 1
H43B H 0.217037 0.567476 0.315864 0.437 Uiso 0.544(4) 1 calc R U P D 1
H43C H 0.279268 0.593688 0.299892 0.437 Uiso 0.544(4) 1 calc R U P D 1
H43D H 0.239492 0.532688 0.293733 0.437 Uiso 0.456(4) 1 calc R U P D 2
H43E H 0.248418 0.597322 0.300769 0.437 Uiso 0.456(4) 1 calc R U P D 2
H43F H 0.302358 0.556472 0.311243 0.437 Uiso 0.456(4) 1 calc R U P D 2
C44 C 0.3842(4) 0.6173(5) 0.4076(4) 0.298(4) Uani 1 1 d . . . . .
H44A H 0.413028 0.646584 0.401772 0.447 Uiso 0.544(4) 1 calc R U P D 1
H44B H 0.389641 0.601654 0.443781 0.447 Uiso 0.544(4) 1 calc R U P D 1
H44C H 0.389931 0.588594 0.380272 0.447 Uiso 0.544(4) 1 calc R U P D 1
H44D H 0.424266 0.603505 0.401629 0.447 Uiso 0.456(4) 1 calc R U P D 2
H44E H 0.375861 0.646665 0.381658 0.447 Uiso 0.456(4) 1 calc R U P D 2
H44F H 0.380841 0.631482 0.444537 0.447 Uiso 0.456(4) 1 calc R U P D 2

loop_
_atom_site_aniso_label
_atom_site_aniso_U_11
_atom_site_aniso_U_22
_atom_site_aniso_U_33
_atom_site_aniso_U_23
_atom_site_aniso_U_13
_atom_site_aniso_U_12
Cu1 0.0195(2) 0.0622(3) 0.0671(3) 0.0061(2) 0.00024(16) -0.00011(17)
Cu2 0.01993(19) 0.0582(2) 0.0646(2) -0.0006(2) -0.00123(17) -0.00192(18)
N1 0.0182(13) 0.0570(16) 0.0672(17) 0.0029(14) -0.0012(11) -0.0031(11)
N2 0.0149(12) 0.0593(17) 0.0745(19) 0.0071(14) 0.0016(11) -0.0023(11)
N3 0.0187(12) 0.0564(16) 0.0640(16) -0.0085(13) -0.0001(11) -0.0025(11)
N4 0.0213(13) 0.0626(17) 0.0672(18) 0.0024(14) -0.0021(12) 0.0023(12)
N5 0.071(2) 0.124(3) 0.106(3) 0.036(3) 0.017(2) -0.003(2)
N6 0.097(3) 0.139(4) 0.126(4) 0.021(3) 0.005(3) 0.012(3)
N7 0.071(3) 0.088(3) 0.142(4) 0.022(3) 0.014(3) 0.007(2)
N8 0.082(3) 0.118(3) 0.166(5) 0.026(3) 0.006(3) -0.025(3)
P1 0.0581(5) 0.1049(6) 0.1396(7) 0.0631(5) 0.0095(5) -0.0006(5)
P2 0.0533(6) 0.1124(9) 0.0852(8) -0.0334(7) -0.0002(6) -0.0059(6)
P4 0.0434(5) 0.0659(6) 0.0601(5) -0.0065(5) 0.0024(4) -0.0070(4)
P5 0.0509(5) 0.0781(7) 0.0764(7) -0.0189(6) -0.0016(5) -0.0115(5)
P3 0.0552(6) 0.0814(7) 0.0717(6) 0.0154(6) -0.0044(5) -0.0030(5)
P6 0.0932(8) 0.0751(7) 0.0970(9) 0.0234(7) 0.0286(7) -0.0072(7)
O1 0.0455(16) 0.128(2) 0.184(3) 0.091(2) -0.0017(19) 0.0022(16)
O2 0.152(3) 0.125(3) 0.130(3) 0.044(2) -0.065(2) -0.035(3)
O3 0.0673(7) 0.1124(7) 0.1470(8) 0.0588(7) 0.0132(7) -0.0006(7)
O4 0.244(5) 0.113(3) 0.152(4) 0.008(3) -0.081(3) -0.041(3)
O5 0.0403(18) 0.126(3) 0.146(3) -0.067(3) 0.014(2) -0.022(2)
O6 0.082(3) 0.171(4) 0.093(3) -0.013(3) -0.015(2) 0.010(3)
O7 0.080(3) 0.168(4) 0.112(3) 0.002(3) 0.016(3) -0.040(3)
O5' 0.031(5) 0.090(8) 0.021(5) -0.015(5) 0.016(4) -0.015(6)
O6' 0.17(2) 0.17(2) 0.121(16) -0.062(14) -0.015(15) -0.032(17)
O7' 0.188(9) 0.195(9) 0.192(9) 0.000(7) -0.005(7) -0.009(7)
O8 0.117(3) 0.145(3) 0.124(3) -0.055(2) -0.015(2) 0.044(2)
O9 0.0474(16) 0.157(3) 0.080(2) 0.029(2) -0.0075(14) 0.0037(17)
O10 0.069(3) 0.109(4) 0.112(4) -0.004(3) -0.025(3) -0.014(2)
O11 0.088(3) 0.109(4) 0.136(4) -0.009(3) 0.001(3) 0.031(3)
O10' 0.052(5) 0.100(9) 0.196(12) 0.021(9) -0.062(6) 0.004(6)
O11' 0.232(17) 0.063(7) 0.163(13) -0.011(8) -0.077(11) -0.011(9)
O12 0.096(2) 0.199(4) 0.099(3) 0.050(3) 0.015(2) 0.001(3)
O13 0.0417(13) 0.0849(17) 0.0605(15) -0.0085(13) 0.0005(11) 0.0046(12)
O14 0.0703(18) 0.0821(19) 0.090(2) 0.0026(17) 0.0005(16) 0.0086(16)
O15 0.093(2) 0.0726(18) 0.0852(19) -0.0008(15) 0.0352(16) -0.0070(16)
O16 0.0653(17) 0.092(2) 0.099(2) -0.0191(18) -0.0164(16) -0.0195(16)
O17 0.0321(17) 0.101(3) 0.090(3) -0.038(2) -0.0104(18) -0.0134(18)
O18 0.059(3) 0.115(3) 0.087(3) 0.006(3) 0.006(2) -0.021(2)
O19 0.101(3) 0.143(4) 0.095(3) 0.028(3) -0.032(3) -0.040(3)
O17' 0.033(4) 0.063(5) 0.072(5) -0.039(4) -0.025(4) 0.013(4)
O18' 0.028(5) 0.132(10) 0.186(13) -0.053(9) -0.013(7) -0.013(6)
O19' 0.41(3) 0.196(18) 0.096(13) 0.005(13) -0.001(18) 0.125(19)
O20 0.102(2) 0.082(2) 0.152(3) -0.039(2) 0.020(2) -0.0080(19)
O21 0.0510(15) 0.102(2) 0.112(2) 0.0559(16) 0.0082(15) 0.0087(15)
O22 0.105(5) 0.224(8) 0.118(5) 0.091(5) 0.003(4) 0.022(5)
O23 0.110(5) 0.153(5) 0.159(6) 0.075(4) -0.008(5) -0.069(4)
O24 0.543(13) 0.106(6) 0.231(6) 0.014(5) 0.294(6) 0.010(8)
O22' 0.104(6) 0.090(5) 0.136(7) 0.038(5) 0.012(5) -0.004(5)
O23' 0.072(5) 0.121(6) 0.328(12) 0.103(6) 0.074(6) 0.007(4)
O24' 0.192(9) 0.172(9) 0.148(7) -0.059(7) 0.097(6) -0.057(7)
C1 0.0288(16) 0.074(2) 0.070(2) -0.0126(19) -0.0061(16) -0.0024(17)
C2 0.0288(15) 0.065(2) 0.064(2) -0.0148(17) 0.0026(15) 0.0006(16)
C3 0.0227(15) 0.0510(18) 0.0605(19) 0.0062(15) -0.0008(13) -0.0001(13)
C4 0.0323(16) 0.0556(19) 0.067(2) -0.0099(17) -0.0029(16) -0.0050(15)
C5 0.0322(16) 0.061(2) 0.071(2) -0.0122(18) 0.0091(16) 0.0039(16)
C6 0.0283(17) 0.103(3) 0.120(3) 0.064(2) 0.006(2) 0.0077(19)
C7 0.0307(17) 0.096(3) 0.093(3) 0.047(2) 0.0017(18) 0.0044(19)
C8 0.0229(15) 0.0513(18) 0.0568(19) 0.0014(15) 0.0014(13) 0.0000(13)
C9 0.0325(18) 0.113(3) 0.102(3) 0.055(2) -0.0090(19) -0.006(2)
C10 0.0282(17) 0.114(3) 0.101(3) 0.061(2) -0.0045(19) -0.0090(19)
C11 0.0347(18) 0.073(2) 0.095(3) -0.032(2) -0.0003(19) -0.0064(17)
C12 0.0295(16) 0.074(2) 0.090(3) -0.032(2) 0.0041(17) -0.0028(17)
C13 0.0225(15) 0.0531(18) 0.0500(17) -0.0016(15) -0.0008(12) -0.0004(13)
C14 0.0259(15) 0.063(2) 0.069(2) -0.0136(18) -0.0013(15) -0.0013(15)
C15 0.0315(16) 0.064(2) 0.072(2) -0.0149(18) 0.0035(16) 0.0036(16)
C16 0.0289(16) 0.096(3) 0.064(2) 0.022(2) -0.0011(16) -0.0100(18)
C17 0.0296(16) 0.091(3) 0.063(2) 0.0228(19) -0.0011(16) -0.0052(17)
C18 0.0214(15) 0.0510(18) 0.066(2) -0.0025(16) -0.0022(13) -0.0042(13)
C19 0.0295(16) 0.077(2) 0.071(2) 0.0238(19) 0.0003(16) -0.0071(16)
C20 0.0274(16) 0.076(2) 0.072(2) 0.0171(19) -0.0046(16) 0.0002(16)
C21 0.060(3) 0.176(6) 0.111(4) 0.038(4) 0.007(3) -0.024(3)
C22 0.107(4) 0.133(5) 0.133(5) 0.018(4) 0.013(4) -0.030(4)
C23 0.069(3) 0.125(4) 0.119(4) 0.029(3) 0.004(3) -0.019(3)
C24 0.124(5) 0.228(8) 0.274(11) 0.038(8) 0.039(6) 0.086(5)
C25 0.147(6) 0.162(6) 0.124(5) 0.044(5) 0.029(4) 0.028(5)
C26 0.235(9) 0.134(6) 0.147(7) 0.012(5) 0.006(7) 0.007(6)
C27 0.107(4) 0.101(4) 0.135(5) 0.019(4) 0.037(3) 0.019(3)
C28 0.058(3) 0.118(4) 0.209(6) 0.057(4) 0.039(4) 0.012(3)
C29 0.074(3) 0.099(3) 0.132(4) 0.018(3) 0.026(3) -0.006(3)
C30 0.118(5) 0.164(7) 0.195(7) 0.014(6) -0.041(5) -0.013(5)
C31 0.116(11) 0.29(2) 0.170(15) -0.084(14) -0.017(11) -0.039(13)
C32 0.244(19) 0.149(13) 0.109(10) 0.013(10) 0.019(12) 0.018(13)
C31' 0.222(15) 0.180(12) 0.198(18) 0.037(13) -0.036(14) -0.132(10)
C32' 0.183(18) 0.90(7) 0.29(3) 0.19(4) 0.07(2) 0.24(3)
C33 0.320(7) 0.292(8) 0.323(8) 0.170(7) 0.239(5) 0.229(5)
C34 0.414(15) 0.088(5) 0.204(9) 0.014(5) -0.111(9) 0.013(7)
C35 0.130(6) 0.241(9) 0.243(10) 0.049(8) 0.036(6) -0.057(6)
C36 0.138(5) 0.162(6) 0.173(7) -0.037(5) -0.021(5) 0.058(5)
C37 0.141(4) 0.111(4) 0.102(3) -0.006(3) 0.065(3) 0.008(4)
C38 0.073(3) 0.172(5) 0.110(4) -0.001(4) -0.038(3) 0.008(4)
C39 0.313(12) 0.214(8) 0.117(6) 0.037(6) -0.015(7) -0.092(8)
C40 0.249(9) 0.098(4) 0.132(5) -0.039(4) 0.035(6) -0.016(5)
C41 0.244(10) 0.182(7) 0.085(4) 0.041(4) 0.009(5) -0.008(7)
C42 0.292(11) 0.111(5) 0.191(7) -0.066(5) 0.003(8) -0.023(6)
C43 0.453(16) 0.209(10) 0.212(9) -0.046(8) 0.180(8) -0.096(10)
C44 0.156(6) 0.392(10) 0.346(9) 0.265(7) -0.122(6) -0.121(6)

loop_
_atom_type_symbol
_atom_type_description
_atom_type_scat_dispersion_real
_atom_type_scat_dispersion_imag
_atom_type_scat_source
C C 0.0033 0.0016 'International Tables Vol C Tables 4.2.6.8 and 6.1.1.4'
H H 0.0000 0.0000 'International Tables Vol C Tables 4.2.6.8 and 6.1.1.4'
N N 0.0061 0.0033 'International Tables Vol C Tables 4.2.6.8 and 6.1.1.4'
O O 0.0106 0.0060 'International Tables Vol C Tables 4.2.6.8 and 6.1.1.4'
P P 0.1023 0.0942 'International Tables Vol C Tables 4.2.6.8 and 6.1.1.4'
Cu Cu 0.3201 1.2651 'International Tables Vol C Tables 4.2.6.8 and 6.1.1.4'

loop_
_geom_angle_atom_site_label_1
_geom_angle_atom_site_label_2
_geom_angle_atom_site_label_3
_geom_angle
_geom_angle_site_symmetry_3
O1 Cu1 O5' 140.3(3) .
O1 Cu1 N2 90.52(11) .
O5' Cu1 N2 87.1(3) .
O1 Cu1 N1 87.41(11) .
O5' Cu1 N1 95.4(3) .
N2 Cu1 N1 177.46(11) .
O1 Cu1 O9 122.01(17) .
O5' Cu1 O9 97.6(3) .
N2 Cu1 O9 88.81(12) .
N1 Cu1 O9 91.03(12) .
O1 Cu1 O5 123.79(19) .
N2 Cu1 O5 92.98(13) .
N1 Cu1 O5 89.40(12) .
O9 Cu1 O5 114.15(18) .
O17' Cu2 N4 92.0(3) .
N4 Cu2 O17 88.87(13) .
O17' Cu2 N3 86.8(3) .
N4 Cu2 N3 178.78(12) .
O17 Cu2 N3 89.93(13) .
O17' Cu2 O21 136.1(3) .
N4 Cu2 O21 91.79(11) .
O17 Cu2 O21 119.74(17) .
N3 Cu2 O21 88.96(11) .
O17' Cu2 O13 112.3(3) .
N4 Cu2 O13 91.38(11) .
O17 Cu2 O13 128.90(15) .
N3 Cu2 O13 89.23(10) .
O21 Cu2 O13 111.32(13) .
C5 N1 C1 117.4(3) .
C5 N1 Cu1 118.8(2) .
C1 N1 Cu1 123.7(2) .
C10 N2 C6 115.9(3) .
C10 N2 Cu1 122.7(2) .
C6 N2 Cu1 121.3(2) .
C15 N3 C11 116.7(3) .
C15 N3 Cu2 120.3(2) .
C11 N3 Cu2 122.6(2) .
C16 N4 C20 117.2(3) .
C16 N4 Cu2 122.1(2) .
C20 N4 Cu2 120.4(2) .
C23 N5 C21 107.7(5) .
C23 N5 C25 126.7(5) .
C21 N5 C25 125.6(5) .
C23 N6 C22 107.8(5) .
C23 N6 C24 123.8(6) .
C22 N6 C24 128.4(6) .
C29 N7 C27 105.9(5) .
C29 N7 C30 125.1(5) .
C27 N7 C30 129.0(6) .
C29 N8 C28 105.3(6) .
C29 N8 C31 130.3(8) .
C28 N8 C31 124.1(8) .
C29 N8 C31' 112.1(8) .
C28 N8 C31' 142.5(8) .
O2 P1 O1 121.1(2) .
O2 P1 O3 114.3(3) .
O1 P1 O3 110.08(19) .
O2 P1 O4 109.3(3) .
O1 P1 O4 103.4(3) .
O3 P1 O4 94.7(3) .
O5 P2 O6 123.4(3) .
O7' P2 O5' 120.1(16) .
O7' P2 O8 116.7(15) .
O5 P2 O8 108.8(2) .
O6 P2 O8 105.5(3) .
O5' P2 O8 111.7(5) .
O5 P2 O7 106.0(3) .
O6 P2 O7 108.8(3) .
O8 P2 O7 102.3(3) .
O7' P2 O6' 90.9(17) .
O5' P2 O6' 103.2(9) .
O8 P2 O6' 110.8(8) .
O14 P4 O13 121.43(18) .
O14 P4 O15 111.37(18) .
O13 P4 O15 103.75(17) .
O14 P4 O16 106.05(18) .
O13 P4 O16 109.28(16) .
O15 P4 O16 103.64(18) .
O17 P5 O18 120.8(3) .
O17 P5 O19 108.7(3) .
O18 P5 O19 104.3(3) .
O18' P5 O20 120.1(6) .
O17 P5 O20 105.3(2) .
O18 P5 O20 108.5(3) .
O19 P5 O20 108.9(3) .
O18' P5 O19' 116.6(13) .
O20 P5 O19' 87.5(9) .
O18' P5 O17' 123.3(7) .
O20 P5 O17' 101.2(3) .
O19' P5 O17' 101.0(11) .
O10' P3 O9 130.4(6) .
O9 P3 O10 111.8(3) .
O10' P3 O11' 117.1(9) .
O9 P3 O11' 89.3(6) .
O10' P3 O12 118.0(7) .
O9 P3 O12 107.0(2) .
O10 P3 O12 107.4(3) .
O11' P3 O12 79.9(7) .
O9 P3 O11 119.3(3) .
O10 P3 O11 101.8(3) .
O12 P3 O11 108.9(3) .
O22' P6 O21 125.3(4) .
O21 P6 O23 122.8(4) .
O21 P6 O24 108.7(3) .
O23 P6 O24 110.9(5) .
O22' P6 O24' 115.3(6) .
O21 P6 O24' 104.2(5) .
O21 P6 O22 108.1(3) .
O23 P6 O22 98.3(5) .
O24 P6 O22 106.4(5) .
O22' P6 O23' 110.7(5) .
O21 P6 O23' 102.2(4) .
O24' P6 O23' 94.0(6) .
P1 O1 Cu1 153.2(3) .
C33 O3 P1 130.4(5) .
C34 O4 P1 119.1(5) .
P2 O5 Cu1 148.9(2) .
C35 O7 P2 124.0(6) .
P2 O5' Cu1 140.5(8) .
P2 O7' C35 115(2) .
C36 O8 P2 122.1(4) .
P3 O9 Cu1 146.6(2) .
C42 O11 P3 117.8(5) .
C42 O11' P3 127.3(14) .
C41 O12 P3 119.8(4) .
P4 O13 Cu2 139.08(18) .
C37 O15 P4 118.4(3) .
C38 O16 P4 120.7(3) .
P5 O17 Cu2 143.4(2) .
C39 O19 P5 117.7(5) .
P5 O17' Cu2 135.6(5) .
C39 O19' P5 151(3) .
C40 O20 P5 121.0(4) .
P6 O21 Cu2 142.4(2) .
P6 O23 C44 109.1(6) .
C43 O24 P6 112.3(7) .
C44 O23' P6 110.5(7) .
C43 O24' P6 117.0(9) .
N1 C1 C2 123.1(3) .
N1 C1 H1 118.5 .
C2 C1 H1 118.5 .
C1 C2 C3 119.9(3) .
C1 C2 H2 120.1 .
C3 C2 H2 120.1 .
C2 C3 C4 116.7(3) .
C2 C3 C8 122.2(3) 6_656
C4 C3 C8 121.1(3) 6_656
C5 C4 C3 119.7(3) .
C5 C4 H4 120.1 .
C3 C4 H4 120.1 .
N1 C5 C4 123.2(3) .
N1 C5 H5 118.4 .
C4 C5 H5 118.4 .
N2 C6 C7 123.2(4) .
N2 C6 H6 118.4 .
C7 C6 H6 118.4 .
C8 C7 C6 121.2(4) .
C8 C7 H7 119.4 .
C6 C7 H7 119.4 .
C7 C8 C9 115.2(3) .
C7 C8 C3 122.6(3) 6_556
C9 C8 C3 122.2(3) 6_556
C8 C9 C10 120.7(4) .
C8 C9 H9 119.7 .
C10 C9 H9 119.7 .
N2 C10 C9 123.7(4) .
N2 C10 H10 118.1 .
C9 C10 H10 118.1 .
N3 C11 C12 123.2(3) .
N3 C11 H11 118.4 .
C12 C11 H11 118.4 .
C11 C12 C13 120.6(3) .
C11 C12 H12 119.7 .
C13 C12 H12 119.7 .
C12 C13 C14 116.2(3) .
C12 C13 C13 122.8(4) 5_666
C14 C13 C13 120.9(4) 5_666
C15 C14 C13 119.2(3) .
C15 C14 H14 120.4 .
C13 C14 H14 120.4 .
N3 C15 C14 124.0(3) .
N3 C15 H15 118.0 .
C14 C15 H15 118.0 .
N4 C16 C17 123.5(3) .
N4 C16 H16 118.3 .
C17 C16 H16 118.3 .
C16 C17 C18 120.1(3) .
C16 C17 H17 120.0 .
C18 C17 H17 120.0 .
C19 C18 C17 116.4(3) .
C19 C18 C18 121.9(4) 5_566
C17 C18 C18 121.8(4) 5_566
C20 C19 C18 120.3(3) .
C20 C19 H19 119.8 .
C18 C19 H19 119.8 .
N4 C20 C19 122.5(3) .
N4 C20 H20 118.7 .
C19 C20 H20 118.7 .
C22 C21 N5 108.2(5) .
C22 C21 H21 125.9 .
N5 C21 H21 125.9 .
C21 C22 N6 106.9(6) .
C21 C22 H22 126.6 .
N6 C22 H22 126.6 .
N5 C23 N6 109.4(5) .
N5 C23 H23 125.3 .
N6 C23 H23 125.3 .
N6 C24 H24A 109.5 .
N6 C24 H24B 109.5 .
H24A C24 H24B 109.5 .
N6 C24 H24C 109.5 .
H24A C24 H24C 109.5 .
H24B C24 H24C 109.5 .
C26 C25 N5 113.7(6) .
C26 C25 H25A 108.8 .
N5 C25 H25A 108.8 .
C26 C25 H25B 108.8 .
N5 C25 H25B 108.8 .
H25A C25 H25B 107.7 .
C25 C26 H26A 109.5 .
C25 C26 H26B 109.5 .
H26A C26 H26B 109.5 .
C25 C26 H26C 109.5 .
H26A C26 H26C 109.5 .
H26B C26 H26C 109.5 .
C28 C27 N7 107.7(6) .
C28 C27 H27 126.2 .
N7 C27 H27 126.2 .
C27 C28 N8 109.5(5) .
C27 C28 H28 125.2 .
N8 C28 H28 125.2 .
N7 C29 N8 111.6(5) .
N7 C29 H29 124.2 .
N8 C29 H29 124.2 .
N7 C30 H30A 109.5 .
N7 C30 H30B 109.5 .
H30A C30 H30B 109.5 .
N7 C30 H30C 109.5 .
H30A C30 H30C 109.5 .
H30B C30 H30C 109.5 .
C32 C31 N8 122.5(19) .
C32 C31 H31A 106.7 .
N8 C31 H31A 106.7 .
C32 C31 H31B 106.7 .
N8 C31 H31B 106.7 .
H31A C31 H31B 106.6 .
C31 C32 H32A 109.5 .
C31 C32 H32B 109.5 .
H32A C32 H32B 109.5 .
C31 C32 H32C 109.5 .
H32A C32 H32C 109.5 .
H32B C32 H32C 109.5 .
C32' C31' N8 96(2) .
C32' C31' H31C 112.5 .
N8 C31' H31C 112.5 .
C32' C31' H31D 112.5 .
N8 C31' H31D 112.5 .
H31C C31' H31D 110.0 .
C31' C32' H32D 109.5 .
C31' C32' H32E 109.5 .
H32D C32' H32E 109.5 .
C31' C32' H32F 109.4 .
H32D C32' H32F 109.5 .
H32E C32' H32F 109.5 .
O3 C33 H33A 109.5 .
O3 C33 H33B 109.5 .
H33A C33 H33B 109.5 .
O3 C33 H33C 109.5 .
H33A C33 H33C 109.5 .
H33B C33 H33C 109.5 .
O4 C34 H34A 109.5 .
O4 C34 H34B 109.5 .
H34A C34 H34B 109.5 .
O4 C34 H34C 109.5 .
H34A C34 H34C 109.5 .
H34B C34 H34C 109.5 .
O7 C35 H35A 109.5 .
O7 C35 H35B 109.5 .
H35A C35 H35B 109.5 .
O7 C35 H35C 109.5 .
H35A C35 H35C 109.5 .
H35B C35 H35C 109.5 .
O7' C35 H35D 109.5 .
O7' C35 H35E 109.5 .
H35D C35 H35E 109.5 .
O7' C35 H35F 109.5 .
H35D C35 H35F 109.5 .
H35E C35 H35F 109.5 .
O8 C36 H36A 109.5 .
O8 C36 H36B 109.5 .
H36A C36 H36B 109.5 .
O8 C36 H36C 109.5 .
H36A C36 H36C 109.5 .
H36B C36 H36C 109.5 .
O15 C37 H37A 109.5 .
O15 C37 H37B 109.5 .
H37A C37 H37B 109.5 .
O15 C37 H37C 109.5 .
H37A C37 H37C 109.5 .
H37B C37 H37C 109.5 .
O16 C38 H38A 109.5 .
O16 C38 H38B 109.5 .
H38A C38 H38B 109.5 .
O16 C38 H38C 109.5 .
H38A C38 H38C 109.5 .
H38B C38 H38C 109.5 .
O19 C39 H39A 109.5 .
O19 C39 H39B 109.5 .
H39A C39 H39B 109.5 .
O19 C39 H39C 109.5 .
H39A C39 H39C 109.5 .
H39B C39 H39C 109.5 .
O19' C39 H39D 109.5 .
O19' C39 H39E 109.5 .
H39D C39 H39E 109.5 .
O19' C39 H39F 109.5 .
H39D C39 H39F 109.5 .
H39E C39 H39F 109.5 .
O20 C40 H40A 109.5 .
O20 C40 H40B 109.5 .
H40A C40 H40B 109.5 .
O20 C40 H40C 109.5 .
H40A C40 H40C 109.5 .
H40B C40 H40C 109.5 .
O12 C41 H41A 109.5 .
O12 C41 H41B 109.5 .
H41A C41 H41B 109.5 .
O12 C41 H41C 109.5 .
H41A C41 H41C 109.5 .
H41B C41 H41C 109.5 .
O11 C42 H42A 109.5 .
O11 C42 H42B 109.5 .
H42A C42 H42B 109.5 .
O11 C42 H42C 109.5 .
H42A C42 H42C 109.5 .
H42B C42 H42C 109.5 .
O11' C42 H42D 109.5 .
O11' C42 H42E 109.5 .
H42D C42 H42E 109.5 .
O11' C42 H42F 109.5 .
H42D C42 H42F 109.5 .
H42E C42 H42F 109.5 .
O24 C43 H43A 109.5 .
O24 C43 H43B 109.5 .
H43A C43 H43B 109.5 .
O24 C43 H43C 109.5 .
H43A C43 H43C 109.5 .
H43B C43 H43C 109.5 .
O24' C43 H43D 109.5 .
O24' C43 H43E 109.5 .
H43D C43 H43E 109.5 .
O24' C43 H43F 109.5 .
H43D C43 H43F 109.5 .
H43E C43 H43F 109.5 .
O23 C44 H44A 109.5 .
O23 C44 H44B 109.5 .
H44A C44 H44B 109.5 .
O23 C44 H44C 109.5 .
H44A C44 H44C 109.5 .
H44B C44 H44C 109.5 .
O23' C44 H44D 109.5 .
O23' C44 H44E 109.5 .
H44D C44 H44E 109.5 .
O23' C44 H44F 109.5 .
H44D C44 H44F 109.5 .
H44E C44 H44F 109.5 .

loop_
_geom_bond_atom_site_label_1
_geom_bond_atom_site_label_2
_geom_bond_distance
_geom_bond_site_symmetry_2
Cu1 O1 1.991(3) .
Cu1 O5' 2.005(13) .
Cu1 N2 2.015(3) .
Cu1 N1 2.020(3) .
Cu1 O9 2.021(3) .
Cu1 O5 2.062(4) .
Cu2 O17' 1.904(9) .
Cu2 N4 2.014(3) .
Cu2 O17 2.024(4) .
Cu2 N3 2.030(3) .
Cu2 O21 2.051(3) .
Cu2 O13 2.059(3) .
N1 C5 1.334(4) .
N1 C1 1.342(5) .
N2 C10 1.319(5) .
N2 C6 1.327(5) .
N3 C15 1.329(4) .
N3 C11 1.334(5) .
N4 C16 1.320(5) .
N4 C20 1.344(5) .
N5 C23 1.300(6) .
N5 C21 1.360(7) .
N5 C25 1.515(8) .
N6 C23 1.312(7) .
N6 C22 1.367(8) .
N6 C24 1.493(8) .
N7 C29 1.297(7) .
N7 C27 1.376(7) .
N7 C30 1.467(8) .
N8 C29 1.320(7) .
N8 C28 1.351(8) .
N8 C31 1.526(18) .
N8 C31' 1.63(2) .
P1 O2 1.431(4) .
P1 O1 1.465(4) .
P1 O3 1.557(4) .
P1 O4 1.655(5) .
P2 O7' 1.31(3) .
P2 O5 1.411(4) .
P2 O6 1.449(5) .
P2 O5' 1.551(11) .
P2 O8 1.566(4) .
P2 O7 1.639(5) .
P2 O6' 1.76(3) .
P4 O14 1.477(3) .
P4 O13 1.484(3) .
P4 O15 1.587(3) .
P4 O16 1.596(3) .
P5 O18' 1.331(11) .
P5 O17 1.423(4) .
P5 O18 1.512(5) .
P5 O19 1.556(5) .
P5 O20 1.558(4) .
P5 O19' 1.59(2) .
P5 O17' 1.634(9) .
P3 O10' 1.345(10) .
P3 O9 1.461(3) .
P3 O10 1.500(5) .
P3 O11' 1.557(14) .
P3 O12 1.558(4) .
P3 O11 1.583(5) .
P6 O22' 1.355(8) .
P6 O21 1.447(3) .
P6 O23 1.457(7) .
P6 O24 1.524(9) .
P6 O24' 1.518(11) .
P6 O22 1.639(8) .
P6 O23' 1.753(8) .
O3 C33 1.239(9) .
O4 C34 1.397(8) .
O7 C35 1.282(9) .
O7' C35 1.74(4) .
O8 C36 1.406(8) .
O11 C42 1.385(9) .
O11' C42 1.278(17) .
O12 C41 1.461(7) .
O15 C37 1.436(6) .
O16 C38 1.431(6) .
O19 C39 1.462(10) .
O19' C39 1.08(2) .
O20 C40 1.423(7) .
O23 C44 1.692(12) .
O24 C43 1.493(8) .
O23' C44 1.361(12) .
O24' C43 1.421(12) .
C1 C2 1.376(4) .
C1 H1 0.9300 .
C2 C3 1.391(5) .
C2 H2 0.9300 .
C3 C4 1.401(5) .
C3 C8 1.478(5) 6_656
C4 C5 1.376(4) .
C4 H4 0.9300 .
C5 H5 0.9300 .
C6 C7 1.381(5) .
C6 H6 0.9300 .
C7 C8 1.366(5) .
C7 H7 0.9300 .
C8 C9 1.376(5) .
C9 C10 1.381(5) .
C9 H9 0.9300 .
C10 H10 0.9300 .
C11 C12 1.373(5) .
C11 H11 0.9300 .
C12 C13 1.379(5) .
C12 H12 0.9300 .
C13 C14 1.402(5) .
C13 C13 1.488(6) 5_666
C14 C15 1.378(4) .
C14 H14 0.9300 .
C15 H15 0.9300 .
C16 C17 1.376(5) .
C16 H16 0.9300 .
C17 C18 1.384(5) .
C17 H17 0.9300 .
C18 C19 1.381(5) .
C18 C18 1.495(6) 5_566
C19 C20 1.379(5) .
C19 H19 0.9300 .
C20 H20 0.9300 .
C21 C22 1.311(9) .
C21 H21 0.9300 .
C22 H22 0.9300 .
C23 H23 0.9300 .
C24 H24A 0.9600 .
C24 H24B 0.9600 .
C24 H24C 0.9600 .
C25 C26 1.471(10) .
C25 H25A 0.9700 .
C25 H25B 0.9700 .
C26 H26A 0.9600 .
C26 H26B 0.9600 .
C26 H26C 0.9600 .
C27 C28 1.294(9) .
C27 H27 0.9300 .
C28 H28 0.9300 .
C29 H29 0.9300 .
C30 H30A 0.9600 .
C30 H30B 0.9600 .
C30 H30C 0.9600 .
C31 C32 1.15(2) .
C31 H31A 0.9700 .
C31 H31B 0.9700 .
C32 H32A 0.9600 .
C32 H32B 0.9600 .
C32 H32C 0.9600 .
C31' C32' 1.25(3) .
C31' H31C 0.9700 .
C31' H31D 0.9700 .
C32' H32D 0.9600 .
C32' H32E 0.9600 .
C32' H32F 0.9600 .
C33 H33A 0.9600 .
C33 H33B 0.9600 .
C33 H33C 0.9600 .
C34 H34A 0.9600 .
C34 H34B 0.9600 .
C34 H34C 0.9600 .
C35 H35A 0.9600 .
C35 H35B 0.9600 .
C35 H35C 0.9600 .
C35 H35D 0.9600 .
C35 H35E 0.9600 .
C35 H35F 0.9600 .
C36 H36A 0.9600 .
C36 H36B 0.9600 .
C36 H36C 0.9600 .
C37 H37A 0.9600 .
C37 H37B 0.9600 .
C37 H37C 0.9600 .
C38 H38A 0.9600 .
C38 H38B 0.9600 .
C38 H38C 0.9600 .
C39 H39A 0.9600 .
C39 H39B 0.9600 .
C39 H39C 0.9600 .
C39 H39D 0.9600 .
C39 H39E 0.9600 .
C39 H39F 0.9600 .
C40 H40A 0.9600 .
C40 H40B 0.9600 .
C40 H40C 0.9600 .
C41 H41A 0.9600 .
C41 H41B 0.9600 .
C41 H41C 0.9600 .
C42 H42A 0.9600 .
C42 H42B 0.9600 .
C42 H42C 0.9600 .
C42 H42D 0.9600 .
C42 H42E 0.9600 .
C42 H42F 0.9600 .
C43 H43A 0.9600 .
C43 H43B 0.9600 .
C43 H43C 0.9600 .
C43 H43D 0.9600 .
C43 H43E 0.9600 .
C43 H43F 0.9600 .
C44 H44A 0.9600 .
C44 H44B 0.9600 .
C44 H44C 0.9600 .
C44 H44D 0.9600 .
C44 H44E 0.9600 .
C44 H44F 0.9600 .
